data_7014125
loop_
_publ_author_name
'Ghoshal, Debajyoti'
'Maji, Tapas Kumar'
'Mostafa, Golam'
'Sain, Saugata'
'Lu, Tian-Huey'
'Ribas, Joan'
'Zangrando, Ennio'
'Chaudhuri, Nirmalendu Ray'

_publ_section_title
;
 Polymeric networks of copper(II) using succinate and aromatic N-N
 donor ligands: synthesis, crystal structure, magnetic behaviour and
 the effect of weak interactions on their crystal packing.
;
_journal_issue 11
_journal_name_full 'Dalton transactions (Cambridge, England : 2003)'
_journal_page_first 1687
_journal_page_last 1695
_journal_paper_doi 10.1039/b401738b
_journal_year 2004
_chemical_formula_sum 'C14 H12 Cu N3 O6'
_chemical_formula_weight 381.81
_chemical_name_systematic
;
?
;
_space_group_IT_number 2
_symmetry_cell_setting triclinic
_symmetry_space_group_name_Hall '-P 1'
_symmetry_space_group_name_H-M 'P -1'
_atom_sites_solution_hydrogens geom
_atom_sites_solution_primary direct
_atom_sites_solution_secondary difmap
_audit_creation_method SHELXL-97
_cell_angle_alpha 69.734(11)
_cell_angle_beta 81.354(11)
_cell_angle_gamma 75.687(10)
_cell_formula_units_Z 2
_cell_length_a 6.9386(8)
_cell_length_b 10.3463(14)
_cell_length_c 10.8572(17)
_cell_measurement_reflns_used 25
_cell_measurement_temperature 298(2)
_cell_measurement_theta_max 14.165
_cell_measurement_theta_min 8.915
_cell_volume 706.68(18)
_computing_cell_refinement 'MSC/AFC diffractometer control (MSC, 1992)'
_computing_data_collection 'MSC/AFC diffractometer control (MSC, 1992)'
_computing_data_reduction 'teXsan, (MSC, 1992)'
_computing_molecular_graphics 'Ortep-3 for windows (Farrugia, 1997)'
_computing_publication_material 'Platon99 (Spek, 1999)'
_computing_structure_refinement 'SHELXL-97 (Sheldrick, 1997)'
_computing_structure_solution 'SHELXS-97 (Sheldrick, 1997)'
_diffrn_ambient_temperature 293(2)
_diffrn_measured_fraction_theta_full 1.000
_diffrn_measured_fraction_theta_max 1.000
_diffrn_measurement_device_type 'Rigaku AFC7S diffractometer'
_diffrn_measurement_method '\w-2\q scan'
_diffrn_radiation_monochromator graphite
_diffrn_radiation_source 'fine-focus sealed tube'
_diffrn_radiation_type MoK\a
_diffrn_radiation_wavelength 0.71073
_diffrn_reflns_av_R_equivalents 0.0000
_diffrn_reflns_av_sigmaI/netI 0.0518
_diffrn_reflns_limit_h_max 8
_diffrn_reflns_limit_h_min -9
_diffrn_reflns_limit_k_max 0
_diffrn_reflns_limit_k_min -13
_diffrn_reflns_limit_l_max 13
_diffrn_reflns_limit_l_min -14
_diffrn_reflns_number 3240
_diffrn_reflns_theta_full 27.50
_diffrn_reflns_theta_max 27.50
_diffrn_reflns_theta_min 2.00
_diffrn_standards_decay_% -0.95%
_diffrn_standards_interval_count 150
_diffrn_standards_number 3
_exptl_absorpt_coefficient_mu 1.586
_exptl_absorpt_correction_T_max 1.000
_exptl_absorpt_correction_T_min .928
_exptl_absorpt_correction_type psi-scan
_exptl_absorpt_process_details
;
North, A.C.T.; Phillips,
D.C. and Mathews, F.S. (1968). Acta Crystallographica, A24, 351-9
;
_exptl_crystal_colour Blue
_exptl_crystal_density_diffrn 1.794
_exptl_crystal_density_method 'not measured'
_exptl_crystal_description Prism
_exptl_crystal_F_000 388
_exptl_crystal_size_max .28
_exptl_crystal_size_mid .22
_exptl_crystal_size_min .12
_refine_diff_density_max 0.373
_refine_diff_density_min -0.478
_refine_diff_density_rms 0.075
_refine_ls_extinction_method none
_refine_ls_goodness_of_fit_ref 0.991
_refine_ls_hydrogen_treatment mixed
_refine_ls_matrix_type full
_refine_ls_number_parameters 219
_refine_ls_number_reflns 3240
_refine_ls_number_restraints 0
_refine_ls_restrained_S_all 0.991
_refine_ls_R_factor_all 0.0705
_refine_ls_R_factor_gt 0.0332
_refine_ls_shift/su_max 0.000
_refine_ls_shift/su_mean 0.000
_refine_ls_structure_factor_coef Fsqd
_refine_ls_weighting_details 'calc w=1/[\s^2^(Fo^2^)+(0.0420P)^2^+0.5185P] where P=(Fo^2^+2Fc^2^)/3'
_refine_ls_weighting_scheme calc
_refine_ls_wR_factor_gt 0.0827
_refine_ls_wR_factor_ref 0.0949
_reflns_number_gt 2277
_reflns_number_total 3240
_reflns_threshold_expression >2sigma(I)
_cod_data_source_file b401738b.txt
_cod_data_source_block complex2
_cod_depositor_comments
;
The following automatic conversions were performed:
'_symmetry_cell_setting' value 'Triclinic' changed to 'triclinic'
according to '/home/saulius/struct/CIF-dictionaries/cif_core.dic'
dictionary named 'cif_core.dic' version 2.4.1 from
2010-06-29.

'_exptl_absorpt_correction_type' value 'Psi-scan' changed to
'psi-scan' according to
'/home/saulius/struct/CIF-dictionaries/cif_core.dic' dictionary named
'cif_core.dic' version 2.4.1 from 2010-06-29.

Automatic conversion script
Id: cif_fix_enum 1527 2010-12-29 10:47:43Z saulius 
;
_cod_original_cell_volume 706.68(17)
_cod_database_code 7014125

loop_
_symmetry_equiv_pos_as_xyz
'x, y, z'
'-x, -y, -z'

loop_
_atom_site_label
_atom_site_type_symbol
_atom_site_fract_x
_atom_site_fract_y
_atom_site_fract_z
_atom_site_U_iso_or_equiv
_atom_site_adp_type
_atom_site_occupancy
_atom_site_symmetry_multiplicity
_atom_site_calc_flag
_atom_site_refinement_flags
_atom_site_disorder_assembly
_atom_site_disorder_group
Cu Cu 0.15033(6) 0.08981(4) 0.36424(3) 0.02759(12) Uani 1 1 d . . .
N1 N 0.2745(4) -0.0801(2) 0.3101(2) 0.0270(5) Uani 1 1 d . . .
N2 N 0.0796(4) 0.1709(2) 0.1762(2) 0.0279(5) Uani 1 1 d . . .
O3W O 0.1911(3) -0.0021(2) 0.55507(19) 0.0307(5) Uani 1 1 d . . .
H1W H 0.1759 0.0793 0.5821 0.073(14) Uiso 1 1 d . . .
H2W H 0.3086 -0.0793 0.6021 0.101(18) Uiso 1 1 d . . .
O1 O 0.0352(4) 0.2691(2) 0.3882(2) 0.0351(5) Uani 1 1 d . . .
O2 O 0.1231(4) 0.2393(2) 0.5869(2) 0.0410(6) Uani 1 1 d . . .
C1 C 0.3639(5) -0.2088(3) 0.3815(3) 0.0355(7) Uani 1 1 d . . .
H1 H 0.3716 -0.2284 0.4711 0.043 Uiso 1 1 calc R . .
C2 C 0.4464(5) -0.3151(3) 0.3256(4) 0.0412(8) Uani 1 1 d . . .
H2 H 0.5054 -0.4043 0.3784 0.049 Uiso 1 1 calc R . .
C3 C 0.4408(5) -0.2889(4) 0.1940(4) 0.0393(8) Uani 1 1 d . . .
H3 H 0.4953 -0.3597 0.1568 0.047 Uiso 1 1 calc R . .
C4 C 0.3516(5) -0.1535(3) 0.1153(3) 0.0305(6) Uani 1 1 d . . .
C5 C 0.2672(4) -0.0542(3) 0.1794(3) 0.0255(6) Uani 1 1 d . . .
C6 C 0.1656(4) 0.0833(3) 0.1063(3) 0.0258(6) Uani 1 1 d . . .
C7 C 0.1580(5) 0.1208(4) -0.0300(3) 0.0326(7) Uani 1 1 d . . .
C8 C 0.2541(5) 0.0198(4) -0.0939(3) 0.0393(8) Uani 1 1 d . . .
H8 H 0.2537 0.0449 -0.1848 0.047 Uiso 1 1 calc R . .
C9 C 0.3458(5) -0.1119(4) -0.0245(3) 0.0380(8) Uani 1 1 d . . .
H9 H 0.4059 -0.1761 -0.0683 0.046 Uiso 1 1 calc R . .
C10 C 0.0518(5) 0.2576(4) -0.0943(3) 0.0390(8) Uani 1 1 d . . .
H10 H 0.0451 0.2891 -0.1852 0.047 Uiso 1 1 calc R . .
C11 C -0.0408(6) 0.3434(4) -0.0225(3) 0.0420(8) Uani 1 1 d . . .
H11 H -0.1156 0.4323 -0.0639 0.050 Uiso 1 1 calc R . .
C12 C -0.0237(5) 0.2980(3) 0.1135(3) 0.0357(7) Uani 1 1 d . . .
H12 H -0.0862 0.3581 0.1611 0.043 Uiso 1 1 calc R . .
C13 C 0.0592(5) 0.3144(3) 0.4787(3) 0.0287(6) Uani 1 1 d . . .
C14 C 0.0011(6) 0.4727(3) 0.4451(3) 0.0381(8) Uani 1 1 d . . .
H14A H 0.0931 0.5141 0.3743 0.046 Uiso 1 1 calc R . .
H14B H -0.1307 0.5045 0.4121 0.046 Uiso 1 1 calc R . .
N3 N 0.4717(4) 0.2984(3) 0.2653(3) 0.0356(6) Uani 1 1 d . . .
O4 O 0.4801(4) 0.1664(2) 0.3169(2) 0.0432(6) Uani 1 1 d . . .
O6 O 0.5383(6) 0.3596(3) 0.3210(3) 0.0801(11) Uani 1 1 d . . .
O5 O 0.3978(5) 0.3612(3) 0.1596(3) 0.0637(8) Uani 1 1 d . . .

loop_
_atom_site_aniso_label
_atom_site_aniso_U_11
_atom_site_aniso_U_22
_atom_site_aniso_U_33
_atom_site_aniso_U_23
_atom_site_aniso_U_13
_atom_site_aniso_U_12
Cu 0.0417(2) 0.01982(17) 0.02034(17) -0.00743(12) -0.00835(13) 0.00028(14)
N1 0.0357(14) 0.0210(12) 0.0237(11) -0.0065(9) -0.0054(10) -0.0041(10)
N2 0.0374(14) 0.0228(12) 0.0240(12) -0.0058(10) -0.0073(10) -0.0068(10)
O3W 0.0454(13) 0.0221(10) 0.0230(10) -0.0064(8) -0.0101(9) -0.0011(9)
O1 0.0528(15) 0.0232(10) 0.0296(11) -0.0125(9) -0.0141(10) 0.0037(10)
O2 0.0703(17) 0.0239(11) 0.0286(11) -0.0090(9) -0.0191(11) 0.0006(11)
C1 0.047(2) 0.0252(15) 0.0306(15) -0.0064(12) -0.0092(14) -0.0006(14)
C2 0.044(2) 0.0226(15) 0.053(2) -0.0119(14) -0.0086(16) 0.0033(14)
C3 0.0386(19) 0.0345(17) 0.052(2) -0.0257(16) 0.0020(15) -0.0064(14)
C4 0.0294(16) 0.0328(16) 0.0363(16) -0.0194(13) 0.0013(12) -0.0097(13)
C5 0.0260(15) 0.0281(14) 0.0253(13) -0.0105(11) -0.0017(11) -0.0079(12)
C6 0.0286(15) 0.0289(15) 0.0226(13) -0.0081(11) -0.0020(11) -0.0107(12)
C7 0.0342(17) 0.0416(17) 0.0258(14) -0.0087(13) -0.0025(12) -0.0175(14)
C8 0.046(2) 0.059(2) 0.0233(14) -0.0193(15) 0.0053(13) -0.0243(17)
C9 0.0362(18) 0.053(2) 0.0358(17) -0.0277(16) 0.0077(14) -0.0165(16)
C10 0.051(2) 0.0425(19) 0.0228(14) 0.0018(13) -0.0115(14) -0.0205(16)
C11 0.056(2) 0.0307(17) 0.0362(17) 0.0027(14) -0.0209(16) -0.0120(16)
C12 0.0470(19) 0.0236(15) 0.0341(16) -0.0048(12) -0.0120(14) -0.0045(13)
C13 0.0359(17) 0.0230(14) 0.0282(14) -0.0105(11) -0.0033(12) -0.0040(12)
C14 0.060(2) 0.0204(14) 0.0333(16) -0.0104(12) -0.0137(15) 0.0005(14)
N3 0.0395(16) 0.0305(14) 0.0326(14) -0.0081(11) -0.0057(12) -0.0012(12)
O4 0.0451(14) 0.0250(11) 0.0532(15) -0.0068(10) -0.0132(11) 0.0012(10)
O6 0.143(3) 0.0467(17) 0.0626(19) -0.0082(15) -0.048(2) -0.0312(19)
O5 0.085(2) 0.0449(15) 0.0496(16) -0.0020(13) -0.0329(15) 0.0041(15)

loop_
_atom_type_symbol
_atom_type_description
_atom_type_scat_dispersion_real
_atom_type_scat_dispersion_imag
_atom_type_scat_source
C C 0.0033 0.0016 'International Tables Vol C Tables 4.2.6.8 and 6.1.1.4'
H H 0.0000 0.0000 'International Tables Vol C Tables 4.2.6.8 and 6.1.1.4'
Cu Cu 0.3201 1.2651 'International Tables Vol C Tables 4.2.6.8 and 6.1.1.4'
N N 0.0061 0.0033 'International Tables Vol C Tables 4.2.6.8 and 6.1.1.4'
O O 0.0106 0.0060 'International Tables Vol C Tables 4.2.6.8 and 6.1.1.4'

loop_
_geom_angle_atom_site_label_1
_geom_angle_atom_site_label_2
_geom_angle_atom_site_label_3
_geom_angle
_geom_angle_site_symmetry_1
_geom_angle_site_symmetry_3
_geom_angle_publ_flag
O1 Cu O3W 91.90(8) . . ?
O1 Cu N1 171.25(9) . . ?
O3W Cu N1 96.51(9) . . ?
O1 Cu N2 89.75(9) . . ?
O3W Cu N2 172.76(10) . . ?
N1 Cu N2 82.19(10) . . ?
C1 N1 C5 117.7(3) . . ?
C1 N1 Cu 130.0(2) . . ?
C5 N1 Cu 112.27(19) . . ?
C12 N2 C6 118.6(3) . . ?
C12 N2 Cu 129.0(2) . . ?
C6 N2 Cu 112.16(19) . . ?
C13 O1 Cu 128.98(19) . . ?
N1 C1 C2 122.0(3) . . ?
C3 C2 C1 120.4(3) . . ?
C2 C3 C4 119.2(3) . . ?
C5 C4 C3 116.9(3) . . ?
C5 C4 C9 119.0(3) . . ?
C3 C4 C9 124.1(3) . . ?
N1 C5 C4 123.7(3) . . ?
N1 C5 C6 116.4(2) . . ?
C4 C5 C6 119.8(3) . . ?
N2 C6 C7 123.5(3) . . ?
N2 C6 C5 116.4(2) . . ?
C7 C6 C5 120.1(3) . . ?
C6 C7 C10 116.5(3) . . ?
C6 C7 C8 118.8(3) . . ?
C10 C7 C8 124.6(3) . . ?
C9 C8 C7 121.2(3) . . ?
C8 C9 C4 120.9(3) . . ?
C11 C10 C7 119.6(3) . . ?
C10 C11 C12 120.1(3) . . ?
N2 C12 C11 121.6(3) . . ?
O2 C13 O1 125.1(3) . . ?
O2 C13 C14 120.6(3) . . ?
O1 C13 C14 114.3(2) . . ?
C14 C14 C13 115.6(3) 2_566 . ?
O6 N3 O5 121.1(3) . . ?
O6 N3 O4 119.6(3) . . ?
O5 N3 O4 119.3(3) . . ?

loop_
_geom_bond_atom_site_label_1
_geom_bond_atom_site_label_2
_geom_bond_distance
_geom_bond_site_symmetry_2
_geom_bond_publ_flag
Cu O1 1.920(2) . ?
Cu O3W 1.989(2) . ?
Cu N1 1.998(2) . ?
Cu N2 2.006(2) . ?
N1 C1 1.334(4) . ?
N1 C5 1.357(3) . ?
N2 C12 1.329(4) . ?
N2 C6 1.351(4) . ?
O1 C13 1.273(3) . ?
O2 C13 1.239(3) . ?
C1 C2 1.398(4) . ?
C2 C3 1.363(5) . ?
C3 C4 1.407(5) . ?
C4 C5 1.399(4) . ?
C4 C9 1.430(4) . ?
C5 C6 1.428(4) . ?
C6 C7 1.400(4) . ?
C7 C10 1.410(5) . ?
C7 C8 1.426(5) . ?
C8 C9 1.354(5) . ?
C10 C11 1.362(5) . ?
C11 C12 1.400(4) . ?
C13 C14 1.511(4) . ?
C14 C14 1.482(6) 2_566 ?
N3 O6 1.214(4) . ?
N3 O5 1.224(3) . ?
N3 O4 1.274(3) . ?
